data_7702615
loop_
_publ_author_name
'Yamamoto, Youhei'
'Suzuki, Takayoshi'
'Kaizaki, Sumio'

_publ_section_title
;
 Syntheses, structures, magnetic, and spectroscopic properties of
 cobalt(ii), nickel(ii) and zinc(ii) complexes containing
 2-(6-methyl)pyridyl-substituted nitronyl and imino nitroxide&#x2020;
;
_journal_issue 19
_journal_name_full 'Journal of the Chemical Society, Dalton Transactions'
_journal_page_first 2943
_journal_paper_doi 10.1039/b103647p
_journal_year 2001
_chemical_formula_moiety '(Co Cl2 (C13 H18 N3 O2))'
_chemical_formula_sum 'C13 H18 Cl2 Co N3 O2'
_chemical_formula_weight 378.13
_chemical_name_common '[CoCl~2~(NITmepy)]'
_chemical_name_systematic
;

Dichloro(2-(2-pyridyl)-4,4,5,5-tetramethylimidazoline-1-oxyl-3-oxide)cobalt(
II)
;
_space_group_IT_number 7
_space_group_name_Hall 'P -2yac'
_space_group_name_H-M_alt 'P 1 n 1'
_symmetry_cell_setting monoclinic
_symmetry_space_group_name_H-M 'P 1 n 1'
_atom_sites_solution_hydrogens geom
_atom_sites_solution_primary direct
_atom_sites_solution_secondary difmap
_audit_creation_method SHELXL-97
_cell_angle_alpha 90.00
_cell_angle_beta 95.09(2)
_cell_angle_gamma 90.00
_cell_formula_units_Z 4
_cell_length_a 7.361(3)
_cell_length_b 19.112(2)
_cell_length_c 11.851(2)
_cell_measurement_reflns_used 25
_cell_measurement_temperature 296(2)
_cell_measurement_theta_max 15.0
_cell_measurement_theta_min 14.7
_cell_volume 1660.7(8)
_computing_cell_refinement 'MSC/AFC Diffractometer Control'
_computing_data_collection 'MSC/AFC Diffractometer Control'
_computing_data_reduction 'teXsan Ver. 1.10'
_computing_molecular_graphics ORTEP
_computing_publication_material 'SHELXL-97 (Sheldrick, 1997)'
_computing_structure_refinement 'SHELXL-97 (Sheldrick, 1997)'
_computing_structure_solution 'SHELXS-86 (Sheldrick, 1990)'
_diffrn_ambient_temperature 296(2)
_diffrn_measured_fraction_theta_full 0.999
_diffrn_measured_fraction_theta_max 0.999
_diffrn_measurement_device_type 'Rigaku AFC5R'
_diffrn_measurement_method \w-2\q
_diffrn_radiation_monochromator graphite
_diffrn_radiation_source 'rotating anode'
_diffrn_radiation_type 'Mo K\a'
_diffrn_radiation_wavelength 0.71069
_diffrn_reflns_av_R_equivalents 0.041
_diffrn_reflns_av_sigmaI/netI 0.0860
_diffrn_reflns_limit_h_max 10
_diffrn_reflns_limit_h_min 0
_diffrn_reflns_limit_k_max 26
_diffrn_reflns_limit_k_min 0
_diffrn_reflns_limit_l_max 16
_diffrn_reflns_limit_l_min -16
_diffrn_reflns_number 5203
_diffrn_reflns_theta_full 30.02
_diffrn_reflns_theta_max 30.02
_diffrn_reflns_theta_min 2.03
_diffrn_standards_decay_% 0.22
_diffrn_standards_interval_count 150
_diffrn_standards_number 3
_exptl_absorpt_coefficient_mu 1.361
_exptl_absorpt_correction_T_max 1.000
_exptl_absorpt_correction_T_min 0.938
_exptl_absorpt_correction_type psi-scan
_exptl_absorpt_process_details '(North, Phillips & Mathews, 1968)'
_exptl_crystal_colour 'dark green'
_exptl_crystal_density_diffrn 1.512
_exptl_crystal_density_method 'not measured'
_exptl_crystal_description column
_exptl_crystal_F_000 776
_exptl_crystal_size_max 0.40
_exptl_crystal_size_mid 0.20
_exptl_crystal_size_min 0.20
_refine_diff_density_max 0.302
_refine_diff_density_min -0.438
_refine_diff_density_rms 0.061
_refine_ls_abs_structure_details 'Flack H D (1983), Acta Cryst. A39, 876-881'
_refine_ls_abs_structure_Flack -0.025(19)
_refine_ls_extinction_method none
_refine_ls_goodness_of_fit_ref 0.958
_refine_ls_hydrogen_treatment constr
_refine_ls_matrix_type full
_refine_ls_number_parameters 387
_refine_ls_number_reflns 5203
_refine_ls_number_restraints 0
_refine_ls_restrained_S_all 0.958
_refine_ls_R_factor_all 0.1343
_refine_ls_R_factor_gt 0.0376
_refine_ls_shift/su_max 0.170
_refine_ls_shift/su_mean 0.004
_refine_ls_structure_factor_coef Fsqd
_refine_ls_weighting_details 'calc w=1/[\s^2^(Fo^2^)+(0.0478P)^2^+0.0000P] where P=(Fo^2^+2Fc^2^)/3'
_refine_ls_weighting_scheme calc
_refine_ls_wR_factor_gt 0.0863
_refine_ls_wR_factor_ref 0.1101
_reflns_number_gt 2657
_reflns_number_total 5203
_reflns_threshold_expression 'I > 2\s(I)'
_cod_data_source_file b103647p.txt
_cod_data_source_block CoNITmpy
_cod_original_cell_volume 1660.7(7)
_cod_database_code 7702615

loop_
_symmetry_equiv_pos_as_xyz
'x, y, z'
'x+1/2, -y, z+1/2'

loop_
_atom_site_label
_atom_site_type_symbol
_atom_site_fract_x
_atom_site_fract_y
_atom_site_fract_z
_atom_site_U_iso_or_equiv
_atom_site_adp_type
_atom_site_occupancy
_atom_site_symmetry_multiplicity
_atom_site_calc_flag
_atom_site_refinement_flags
Co1 Co 0.5000 0.03834(4) 0.5000 0.04343(19) Uani 1 1 d .
Co2 Co -0.03110(18) 0.33345(4) 0.15842(9) 0.0583(3) Uani 1 1 d .
Cl1 Cl 0.2470(3) 0.01931(9) 0.58266(17) 0.0668(5) Uani 1 1 d .
Cl2 Cl 0.6584(3) -0.05050(9) 0.44088(15) 0.0724(5) Uani 1 1 d .
Cl21 Cl -0.3084(4) 0.37771(12) 0.1470(3) 0.1148(9) Uani 1 1 d .
Cl22 Cl 0.1262(5) 0.32636(15) 0.0095(2) 0.1206(10) Uani 1 1 d .
O1 O 0.6712(6) 0.0909(2) 0.6066(3) 0.0475(9) Uani 1 1 d .
O2 O 0.3770(8) 0.3037(2) 0.5824(4) 0.0742(14) Uani 1 1 d .
O21 O 0.1326(7) 0.3831(2) 0.2734(4) 0.0630(13) Uani 1 1 d .
O22 O -0.1435(9) 0.3124(2) 0.5879(4) 0.0820(17) Uani 1 1 d .
N1 N 0.6004(6) 0.1500(2) 0.6353(4) 0.0401(10) Uani 1 1 d .
N2 N 0.4617(7) 0.2505(2) 0.6235(4) 0.0464(12) Uani 1 1 d .
N3 N 0.4570(7) 0.1248(2) 0.3960(4) 0.0412(11) Uani 1 1 d .
N21 N 0.0714(7) 0.3833(2) 0.3728(4) 0.0453(11) Uani 1 1 d .
N22 N -0.0588(7) 0.3499(2) 0.5207(4) 0.0489(12) Uani 1 1 d .
N23 N -0.0517(7) 0.2486(2) 0.2658(4) 0.0430(11) Uani 1 1 d .
C1 C 0.5208(8) 0.1962(3) 0.5621(4) 0.0386(13) Uani 1 1 d .
C2 C 0.6169(8) 0.1741(3) 0.7553(4) 0.0419(13) Uani 1 1 d .
C3 C 0.4789(9) 0.2361(3) 0.7498(5) 0.0480(14) Uani 1 1 d .
C4 C 0.8164(9) 0.1948(4) 0.7819(5) 0.0570(16) Uani 1 1 d .
H4A H 0.8932 0.1561 0.7658 0.070 Uiso 1 1 calc R
H4B H 0.8375 0.2070 0.8605 0.070 Uiso 1 1 calc R
H4C H 0.8439 0.2341 0.7361 0.070 Uiso 1 1 calc R
C5 C 0.5699(10) 0.1136(3) 0.8318(5) 0.0572(16) Uani 1 1 d .
H5A H 0.4554 0.0934 0.8034 0.074 Uiso 1 1 calc R
H5B H 0.5611 0.1306 0.9073 0.074 Uiso 1 1 calc R
H5C H 0.6637 0.0786 0.8328 0.074 Uiso 1 1 calc R
C6 C 0.5444(12) 0.3016(4) 0.8133(6) 0.076(2) Uani 1 1 d .
H6A H 0.5501 0.2930 0.8933 0.090 Uiso 1 1 calc R
H6B H 0.4611 0.3393 0.7941 0.090 Uiso 1 1 calc R
H6C H 0.6634 0.3139 0.7926 0.090 Uiso 1 1 calc R
C7 C 0.2859(10) 0.2151(4) 0.7747(6) 0.071(2) Uani 1 1 d .
H7A H 0.2029 0.2525 0.7534 0.087 Uiso 1 1 calc R
H7B H 0.2839 0.2057 0.8542 0.087 Uiso 1 1 calc R
H7C H 0.2497 0.1738 0.7322 0.087 Uiso 1 1 calc R
C8 C 0.4888(8) 0.1906(3) 0.4382(4) 0.0412(13) Uani 1 1 d .
C9 C 0.4822(9) 0.2494(3) 0.3714(6) 0.0530(16) Uani 1 1 d .
H9 H 0.5065 0.2935 0.4022 0.062 Uiso 1 1 calc R
C10 C 0.4372(10) 0.2402(4) 0.2548(6) 0.066(2) Uani 1 1 d .
H10 H 0.4335 0.2785 0.2063 0.080 Uiso 1 1 calc R
C11 C 0.3996(10) 0.1760(4) 0.2138(5) 0.0583(18) Uani 1 1 d .
H11 H 0.3656 0.1704 0.1369 0.069 Uiso 1 1 calc R
C12 C 0.4107(8) 0.1169(3) 0.2850(5) 0.0480(15) Uani 1 1 d .
C13 C 0.3676(11) 0.0464(4) 0.2407(5) 0.068(2) Uani 1 1 d .
H13A H 0.2722 0.0263 0.2805 0.083 Uiso 1 1 calc R
H13B H 0.4744 0.0174 0.2511 0.083 Uiso 1 1 calc R
H13C H 0.3281 0.0493 0.1614 0.083 Uiso 1 1 calc R
C21 C -0.0004(8) 0.3292(3) 0.4234(4) 0.0395(12) Uani 1 1 d .
C22 C 0.0787(10) 0.4494(3) 0.4432(6) 0.0551(17) Uani 1 1 d .
C23 C -0.0345(10) 0.4274(3) 0.5425(5) 0.0521(15) Uani 1 1 d .
C24 C 0.2821(10) 0.4610(4) 0.4775(7) 0.075(2) Uani 1 1 d .
H24A H 0.3301 0.4218 0.5210 0.091 Uiso 1 1 calc R
H24B H 0.2978 0.5028 0.5223 0.091 Uiso 1 1 calc R
H24C H 0.3460 0.4658 0.4107 0.091 Uiso 1 1 calc R
C25 C 0.0018(13) 0.5088(4) 0.3710(7) 0.086(3) Uani 1 1 d .
H25A H -0.0038 0.5501 0.4166 0.108 Uiso 1 1 calc R
H25B H -0.1186 0.4968 0.3391 0.108 Uiso 1 1 calc R
H25C H 0.0786 0.5174 0.3111 0.108 Uiso 1 1 calc R
C26 C 0.0662(15) 0.4357(4) 0.6580(6) 0.098(3) Uani 1 1 d .
H26A H -0.0123 0.4226 0.7149 0.114 Uiso 1 1 calc R
H26B H 0.1028 0.4836 0.6689 0.114 Uiso 1 1 calc R
H26C H 0.1722 0.4062 0.6636 0.114 Uiso 1 1 calc R
C27 C -0.2238(13) 0.4568(5) 0.5362(10) 0.115(4) Uani 1 1 d .
H27A H -0.2181 0.5060 0.5521 0.134 Uiso 1 1 calc R
H27B H -0.2918 0.4337 0.5909 0.134 Uiso 1 1 calc R
H27C H -0.2828 0.4494 0.4616 0.134 Uiso 1 1 calc R
C28 C -0.0200(7) 0.2566(3) 0.3795(5) 0.0391(12) Uani 1 1 d .
C29 C -0.0126(8) 0.2007(3) 0.4533(5) 0.0478(14) Uani 1 1 d .
H29 H 0.0139 0.2074 0.5307 0.058 Uiso 1 1 calc R
C30 C -0.0455(9) 0.1343(3) 0.4095(5) 0.0496(14) Uani 1 1 d .
H30 H -0.0391 0.0955 0.4571 0.060 Uiso 1 1 calc R
C31 C -0.0869(9) 0.1263(3) 0.2971(5) 0.0499(15) Uani 1 1 d .
H31 H -0.1139 0.0820 0.2676 0.061 Uiso 1 1 calc R
C32 C -0.0895(9) 0.1839(3) 0.2245(5) 0.0475(14) Uani 1 1 d .
C33 C -0.1362(14) 0.1770(4) 0.0994(5) 0.076(2) Uani 1 1 d .
H33A H -0.2105 0.2159 0.0726 0.096 Uiso 1 1 calc R
H33B H -0.2019 0.1342 0.0838 0.096 Uiso 1 1 calc R
H33C H -0.0261 0.1765 0.0616 0.096 Uiso 1 1 calc R

loop_
_atom_site_aniso_label
_atom_site_aniso_U_11
_atom_site_aniso_U_22
_atom_site_aniso_U_33
_atom_site_aniso_U_23
_atom_site_aniso_U_13
_atom_site_aniso_U_12
Co1 0.0519(5) 0.0382(4) 0.0402(4) 0.0000(3) 0.0042(3) 0.0051(4)
Co2 0.0822(7) 0.0500(5) 0.0425(4) 0.0062(4) 0.0049(4) -0.0062(5)
Cl1 0.0602(10) 0.0678(11) 0.0743(11) 0.0219(9) 0.0167(9) 0.0059(9)
Cl2 0.0851(13) 0.0672(11) 0.0644(10) -0.0186(8) 0.0037(9) 0.0291(10)
Cl21 0.0855(16) 0.0644(12) 0.192(3) 0.0578(15) -0.0032(17) 0.0041(12)
Cl22 0.171(3) 0.136(2) 0.0622(12) -0.0140(14) 0.0509(16) -0.033(2)
O1 0.053(2) 0.043(2) 0.045(2) -0.0007(17) -0.0028(18) 0.0132(19)
O2 0.100(4) 0.046(2) 0.074(3) 0.005(2) -0.007(3) 0.024(3)
O21 0.082(3) 0.059(3) 0.051(2) -0.005(2) 0.023(2) -0.028(2)
O22 0.138(5) 0.058(3) 0.056(3) -0.005(2) 0.041(3) -0.028(3)
N1 0.041(3) 0.039(2) 0.041(2) 0.0005(19) 0.004(2) 0.001(2)
N2 0.059(3) 0.035(2) 0.045(3) 0.0026(19) 0.003(2) 0.005(2)
N3 0.040(3) 0.049(3) 0.034(2) 0.000(2) 0.002(2) -0.003(2)
N21 0.053(3) 0.041(3) 0.042(3) 0.001(2) 0.001(2) -0.010(2)
N22 0.062(3) 0.040(3) 0.046(3) -0.006(2) 0.010(2) -0.008(2)
N23 0.058(3) 0.035(2) 0.036(2) -0.0021(18) 0.002(2) -0.005(2)
C1 0.041(3) 0.033(3) 0.041(3) -0.003(2) 0.002(3) -0.001(3)
C2 0.047(3) 0.044(3) 0.036(3) -0.001(2) 0.005(2) -0.007(3)
C3 0.056(4) 0.042(3) 0.046(3) -0.008(3) 0.005(3) -0.002(3)
C4 0.053(4) 0.070(4) 0.047(3) 0.000(3) 0.000(3) -0.010(3)
C5 0.072(5) 0.055(4) 0.045(3) 0.009(3) 0.010(3) 0.000(3)
C6 0.094(6) 0.063(4) 0.071(5) -0.030(4) 0.003(4) 0.000(4)
C7 0.058(4) 0.081(5) 0.077(5) -0.003(4) 0.018(4) 0.006(4)
C8 0.038(3) 0.048(3) 0.037(3) 0.003(2) -0.002(2) 0.006(3)
C9 0.051(4) 0.043(3) 0.063(4) 0.017(3) -0.001(3) -0.005(3)
C10 0.068(5) 0.073(5) 0.058(4) 0.033(4) 0.004(4) -0.001(4)
C11 0.063(4) 0.079(5) 0.030(3) 0.014(3) -0.008(3) -0.008(4)
C12 0.035(3) 0.071(4) 0.038(3) 0.006(3) 0.000(2) 0.000(3)
C13 0.072(5) 0.086(5) 0.044(4) -0.012(3) -0.011(3) 0.001(4)
C21 0.046(3) 0.035(3) 0.038(3) 0.003(2) 0.003(2) -0.007(3)
C22 0.065(4) 0.033(3) 0.068(4) -0.003(3) 0.011(4) -0.001(3)
C23 0.063(4) 0.039(3) 0.055(3) -0.007(3) 0.010(3) -0.004(3)
C24 0.070(5) 0.060(4) 0.094(6) -0.021(4) 0.004(4) -0.020(4)
C25 0.119(8) 0.050(4) 0.089(6) 0.010(4) 0.005(5) 0.014(5)
C26 0.158(9) 0.074(5) 0.057(4) -0.018(4) -0.014(5) -0.038(6)
C27 0.083(7) 0.090(7) 0.181(11) 0.028(7) 0.064(7) 0.026(5)
C28 0.037(3) 0.037(3) 0.043(3) -0.001(2) 0.001(2) 0.000(2)
C29 0.042(3) 0.051(3) 0.049(3) 0.010(3) -0.004(3) -0.005(3)
C30 0.050(4) 0.035(3) 0.063(4) 0.012(3) 0.000(3) -0.003(3)
C31 0.048(4) 0.036(3) 0.065(4) -0.004(3) 0.000(3) 0.005(3)
C32 0.048(3) 0.042(3) 0.051(3) 0.000(3) -0.005(3) 0.001(3)
C33 0.124(7) 0.057(4) 0.043(3) -0.014(3) -0.004(4) -0.005(4)

loop_
_atom_type_symbol
_atom_type_description
_atom_type_scat_dispersion_real
_atom_type_scat_dispersion_imag
_atom_type_scat_source
Co Co 0.3494 0.9721 'International Tables Vol C Tables 4.2.6.8 and 6.1.1.4'
Cl Cl 0.1484 0.1585 'International Tables Vol C Tables 4.2.6.8 and 6.1.1.4'
C C 0.0033 0.0016 'International Tables Vol C Tables 4.2.6.8 and 6.1.1.4'
H H 0.0000 0.0000 'International Tables Vol C Tables 4.2.6.8 and 6.1.1.4'
N N 0.0061 0.0033 'International Tables Vol C Tables 4.2.6.8 and 6.1.1.4'
O O 0.0106 0.0060 'International Tables Vol C Tables 4.2.6.8 and 6.1.1.4'

loop_
_geom_angle_atom_site_label_1
_geom_angle_atom_site_label_2
_geom_angle_atom_site_label_3
_geom_angle
O1 Co1 N3 91.72(17)
O1 Co1 Cl2 105.57(13)
N3 Co1 Cl2 118.83(14)
O1 Co1 Cl1 108.35(14)
N3 Co1 Cl1 107.78(14)
Cl2 Co1 Cl1 120.22(8)
O21 Co2 N23 91.44(18)
O21 Co2 Cl22 104.52(16)
N23 Co2 Cl22 121.09(15)
O21 Co2 Cl21 111.26(18)
N23 Co2 Cl21 102.71(16)
Cl22 Co2 Cl21 121.69(13)
N1 O1 Co1 111.1(3)
N21 O21 Co2 112.8(3)
O1 N1 C1 124.5(4)
O1 N1 C2 121.1(4)
C1 N1 C2 114.2(4)
O2 N2 C1 125.1(5)
O2 N2 C3 121.4(5)
C1 N2 C3 112.8(4)
C12 N3 C8 119.0(5)
C12 N3 Co1 120.5(4)
C8 N3 Co1 120.3(3)
O21 N21 C21 126.2(5)
O21 N21 C22 120.3(4)
C21 N21 C22 113.5(5)
O22 N22 C21 126.2(5)
O22 N22 C23 120.1(5)
C21 N22 C23 113.4(5)
C28 N23 C32 118.5(5)
C28 N23 Co2 120.4(3)
C32 N23 Co2 121.1(4)
N1 C1 N2 107.4(4)
N1 C1 C8 128.5(5)
N2 C1 C8 124.1(5)
N1 C2 C4 105.8(4)
N1 C2 C5 109.2(5)
C4 C2 C5 109.7(5)
N1 C2 C3 101.4(4)
C4 C2 C3 115.1(5)
C5 C2 C3 114.8(5)
N2 C3 C6 109.6(5)
N2 C3 C7 103.9(5)
C6 C3 C7 112.4(6)
N2 C3 C2 100.2(4)
C6 C3 C2 115.4(6)
C7 C3 C2 113.9(5)
C2 C4 H4A 109.5
C2 C4 H4B 109.5
H4A C4 H4B 109.5
C2 C4 H4C 109.5
H4A C4 H4C 109.5
H4B C4 H4C 109.5
C2 C5 H5A 109.5
C2 C5 H5B 109.5
H5A C5 H5B 109.5
C2 C5 H5C 109.5
H5A C5 H5C 109.5
H5B C5 H5C 109.5
C3 C6 H6A 109.5
C3 C6 H6B 109.5
H6A C6 H6B 109.5
C3 C6 H6C 109.5
H6A C6 H6C 109.5
H6B C6 H6C 109.5
C3 C7 H7A 109.5
C3 C7 H7B 109.5
H7A C7 H7B 109.5
C3 C7 H7C 109.5
H7A C7 H7C 109.5
H7B C7 H7C 109.5
N3 C8 C9 123.1(5)
N3 C8 C1 116.1(5)
C9 C8 C1 120.7(6)
C8 C9 C10 117.3(6)
C8 C9 H9 121.3
C10 C9 H9 121.3
C11 C10 C9 119.7(6)
C11 C10 H10 120.2
C9 C10 H10 120.2
C10 C11 C12 121.2(6)
C10 C11 H11 119.4
C12 C11 H11 119.4
N3 C12 C11 119.6(6)
N3 C12 C13 118.9(5)
C11 C12 C13 121.4(6)
C12 C13 H13A 109.5
C12 C13 H13B 109.5
H13A C13 H13B 109.5
C12 C13 H13C 109.5
H13A C13 H13C 109.5
H13B C13 H13C 109.5
N22 C21 N21 109.4(5)
N22 C21 C28 123.7(5)
N21 C21 C28 126.9(5)
N21 C22 C25 108.9(6)
N21 C22 C24 104.7(5)
C25 C22 C24 110.6(7)
N21 C22 C23 101.2(5)
C25 C22 C23 115.8(6)
C24 C22 C23 114.4(6)
C27 C23 C26 112.7(8)
C27 C23 N22 105.3(6)
C26 C23 N22 107.4(5)
C27 C23 C22 114.8(7)
C26 C23 C22 113.9(7)
N22 C23 C22 101.5(4)
C22 C24 H24A 109.5
C22 C24 H24B 109.5
H24A C24 H24B 109.5
C22 C24 H24C 109.5
H24A C24 H24C 109.5
H24B C24 H24C 109.5
C22 C25 H25A 109.5
C22 C25 H25B 109.5
H25A C25 H25B 109.5
C22 C25 H25C 109.5
H25A C25 H25C 109.5
H25B C25 H25C 109.5
C23 C26 H26A 109.5
C23 C26 H26B 109.5
H26A C26 H26B 109.5
C23 C26 H26C 109.5
H26A C26 H26C 109.5
H26B C26 H26C 109.5
C23 C27 H27A 109.5
C23 C27 H27B 109.5
H27A C27 H27B 109.5
C23 C27 H27C 109.5
H27A C27 H27C 109.5
H27B C27 H27C 109.5
N23 C28 C29 122.4(5)
N23 C28 C21 117.2(5)
C29 C28 C21 120.3(5)
C28 C29 C30 118.5(5)
C28 C29 H29 120.8
C30 C29 H29 120.8
C31 C30 C29 119.4(5)
C31 C30 H30 120.3
C29 C30 H30 120.3
C30 C31 C32 120.6(5)
C30 C31 H31 119.7
C32 C31 H31 119.7
N23 C32 C31 120.5(5)
N23 C32 C33 117.5(5)
C31 C32 C33 122.0(5)
C32 C33 H33A 109.5
C32 C33 H33B 109.5
H33A C33 H33B 109.5
C32 C33 H33C 109.5
H33A C33 H33C 109.5
H33B C33 H33C 109.5

loop_
_geom_bond_atom_site_label_1
_geom_bond_atom_site_label_2
_geom_bond_distance
Co1 O1 1.977(4)
Co1 N3 2.070(5)
Co1 Cl2 2.2087(18)
Co1 Cl1 2.210(2)
Co2 O21 1.979(5)
Co2 N23 2.075(4)
Co2 Cl22 2.200(2)
Co2 Cl21 2.203(3)
O1 N1 1.303(5)
O2 N2 1.268(6)
O21 N21 1.298(6)
O22 N22 1.274(6)
N1 C1 1.336(7)
N1 C2 1.490(7)
N2 C1 1.360(7)
N2 C3 1.516(7)
N3 C12 1.338(7)
N3 C8 1.365(7)
N21 C21 1.328(7)
N21 C22 1.512(7)
N22 C21 1.327(7)
N22 C23 1.512(7)
N23 C28 1.355(7)
N23 C32 1.349(7)
C1 C8 1.470(6)
C2 C4 1.525(9)
C2 C5 1.529(8)
C2 C3 1.558(8)
C3 C6 1.517(8)
C3 C7 1.531(9)
C4 H4A 0.9600
C4 H4B 0.9600
C4 H4C 0.9600
C5 H5A 0.9600
C5 H5B 0.9600
C5 H5C 0.9600
C6 H6A 0.9600
C6 H6B 0.9600
C6 H6C 0.9600
C7 H7A 0.9600
C7 H7B 0.9600
C7 H7C 0.9600
C8 C9 1.372(8)
C9 C10 1.403(9)
C9 H9 0.9300
C10 C11 1.339(10)
C10 H10 0.9300
C11 C12 1.409(9)
C11 H11 0.9300
C12 C13 1.471(9)
C13 H13A 0.9600
C13 H13B 0.9600
C13 H13C 0.9600
C21 C28 1.484(7)
C22 C25 1.501(10)
C22 C24 1.532(10)
C22 C23 1.559(9)
C23 C27 1.497(11)
C23 C26 1.506(9)
C24 H24A 0.9600
C24 H24B 0.9600
C24 H24C 0.9600
C25 H25A 0.9600
C25 H25B 0.9600
C25 H25C 0.9600
C26 H26A 0.9600
C26 H26B 0.9600
C26 H26C 0.9600
C27 H27A 0.9600
C27 H27B 0.9600
C27 H27C 0.9600
C28 C29 1.379(7)
C29 C30 1.384(8)
C29 H29 0.9300
C30 C31 1.348(8)
C30 H30 0.9300
C31 C32 1.397(8)
C31 H31 0.9300
C32 C33 1.497(8)
C33 H33A 0.9600
C33 H33B 0.9600
C33 H33C 0.9600

loop_
_geom_torsion_atom_site_label_1
_geom_torsion_atom_site_label_2
_geom_torsion_atom_site_label_3
_geom_torsion_atom_site_label_4
_geom_torsion
N3 Co1 O1 N1 50.6(3)
Cl2 Co1 O1 N1 171.2(3)
Cl1 Co1 O1 N1 -58.8(3)
N23 Co2 O21 N21 -48.3(4)
Cl22 Co2 O21 N21 -170.9(4)
Cl21 Co2 O21 N21 56.0(4)
Co1 O1 N1 C1 -49.2(6)
Co1 O1 N1 C2 136.0(4)
O1 Co1 N3 C12 152.3(4)
Cl2 Co1 N3 C12 43.5(5)
Cl1 Co1 N3 C12 -97.8(4)
O1 Co1 N3 C8 -22.8(4)
Cl2 Co1 N3 C8 -131.6(4)
Cl1 Co1 N3 C8 87.1(4)
Co2 O21 N21 C21 44.2(7)
Co2 O21 N21 C22 -136.2(5)
O21 Co2 N23 C28 23.3(4)
Cl22 Co2 N23 C28 131.3(4)
Cl21 Co2 N23 C28 -88.9(4)
O21 Co2 N23 C32 -154.0(5)
Cl22 Co2 N23 C32 -46.1(5)
Cl21 Co2 N23 C32 93.8(5)
O1 N1 C1 N2 179.1(5)
C2 N1 C1 N2 -5.8(6)
O1 N1 C1 C8 2.5(9)
C2 N1 C1 C8 177.6(5)
O2 N2 C1 N1 -178.9(6)
C3 N2 C1 N1 -8.5(7)
O2 N2 C1 C8 -2.1(9)
C3 N2 C1 C8 168.2(5)
O1 N1 C2 C4 71.4(6)
C1 N1 C2 C4 -103.9(6)
O1 N1 C2 C5 -46.6(7)
C1 N1 C2 C5 138.1(5)
O1 N1 C2 C3 -168.1(5)
C1 N1 C2 C3 16.6(6)
O2 N2 C3 C6 -49.6(8)
C1 N2 C3 C6 139.7(6)
O2 N2 C3 C7 70.7(7)
C1 N2 C3 C7 -100.0(6)
O2 N2 C3 C2 -171.3(5)
C1 N2 C3 C2 17.9(6)
N1 C2 C3 N2 -18.7(5)
C4 C2 C3 N2 94.9(5)
C5 C2 C3 N2 -136.2(5)
N1 C2 C3 C6 -136.2(5)
C4 C2 C3 C6 -22.6(7)
C5 C2 C3 C6 106.3(6)
N1 C2 C3 C7 91.6(6)
C4 C2 C3 C7 -154.8(5)
C5 C2 C3 C7 -25.9(7)
C12 N3 C8 C9 -2.5(9)
Co1 N3 C8 C9 172.7(5)
C12 N3 C8 C1 174.0(5)
Co1 N3 C8 C1 -10.8(6)
N1 C1 C8 N3 32.4(8)
N2 C1 C8 N3 -143.6(6)
N1 C1 C8 C9 -151.0(6)
N2 C1 C8 C9 33.0(8)
N3 C8 C9 C10 1.2(9)
C1 C8 C9 C10 -175.2(6)
C8 C9 C10 C11 1.3(10)
C9 C10 C11 C12 -2.3(12)
C8 N3 C12 C11 1.4(9)
Co1 N3 C12 C11 -173.8(5)
C8 N3 C12 C13 -177.0(6)
Co1 N3 C12 C13 7.8(8)
C10 C11 C12 N3 1.0(11)
C10 C11 C12 C13 179.3(7)
O22 N22 C21 N21 176.0(6)
C23 N22 C21 N21 2.4(7)
O22 N22 C21 C28 -2.4(10)
C23 N22 C21 C28 -175.9(5)
O21 N21 C21 N22 -175.9(6)
C22 N21 C21 N22 4.4(7)
O21 N21 C21 C28 2.3(10)
C22 N21 C21 C28 -177.3(6)
O21 N21 C22 C25 49.1(9)
C21 N21 C22 C25 -131.2(6)
O21 N21 C22 C24 -69.2(7)
C21 N21 C22 C24 110.4(6)
O21 N21 C22 C23 171.6(5)
C21 N21 C22 C23 -8.8(7)
O22 N22 C23 C27 -61.7(8)
C21 N22 C23 C27 112.3(7)
O22 N22 C23 C26 58.6(8)
C21 N22 C23 C26 -127.4(7)
O22 N22 C23 C22 178.4(6)
C21 N22 C23 C22 -7.6(7)
N21 C22 C23 C27 -104.1(7)
C25 C22 C23 C27 13.5(9)
C24 C22 C23 C27 143.9(7)
N21 C22 C23 C26 124.0(6)
C25 C22 C23 C26 -118.5(8)
C24 C22 C23 C26 12.0(8)
N21 C22 C23 N22 8.9(6)
C25 C22 C23 N22 126.4(6)
C24 C22 C23 N22 -103.1(6)
C32 N23 C28 C29 4.6(8)
Co2 N23 C28 C29 -172.8(4)
C32 N23 C28 C21 -173.0(5)
Co2 N23 C28 C21 9.6(7)
N22 C21 C28 N23 144.7(6)
N21 C21 C28 N23 -33.4(9)
N22 C21 C28 C29 -33.0(9)
N21 C21 C28 C29 149.0(6)
N23 C28 C29 C30 -2.4(9)
C21 C28 C29 C30 175.1(5)
C28 C29 C30 C31 -1.2(9)
C29 C30 C31 C32 2.6(9)
C28 N23 C32 C31 -3.1(9)
Co2 N23 C32 C31 174.2(5)
C28 N23 C32 C33 176.0(6)
Co2 N23 C32 C33 -6.6(8)
C30 C31 C32 N23 -0.4(10)
C30 C31 C32 C33 -179.5(7)
